data_2223826
loop_
_publ_author_name
'Sheng, Ning'

_publ_section_title
;
 Aqua[2-(2-pyridylmethyliminomethyl)phenolato]nickel(II) nitrate
 monohydrate
;
_journal_coeditor_code HG2552
_journal_issue 11
_journal_name_full 'Acta Crystallographica Section E'
_journal_page_first m1348
_journal_paper_doi 10.1107/S1600536809037027
_journal_volume 65
_journal_year 2009
_chemical_formula_iupac '[Ni (C13 H11 N2 O) (H2 O)] N O3, H2 O'
_chemical_formula_moiety 'C13 H13 N2 Ni O2 +, N O3 -, H2 O'
_chemical_formula_sum 'C13 H15 N3 Ni O6'
_chemical_formula_weight 367.99
_chemical_name_systematic
;
Aqua[2-(2-pyridylmethyliminomethyl)phenolato]nickel(II) nitrate
monohydrate
;
_space_group_IT_number 2
_symmetry_cell_setting triclinic
_symmetry_space_group_name_Hall '-P 1'
_symmetry_space_group_name_H-M 'P -1'
_atom_sites_solution_hydrogens geom
_atom_sites_solution_primary direct
_atom_sites_solution_secondary difmap
_audit_creation_method SHELXL-97
_cell_angle_alpha 71.244(2)
_cell_angle_beta 85.846(3)
_cell_angle_gamma 86.967(3)
_cell_formula_units_Z 2
_cell_length_a 7.7885(13)
_cell_length_b 9.0155(15)
_cell_length_c 11.3285(19)
_cell_measurement_reflns_used 1525
_cell_measurement_temperature 293(2)
_cell_measurement_theta_max 25.795
_cell_measurement_theta_min 2.535
_cell_volume 750.9(2)
_computing_cell_refinement 'SAINT-Plus (Bruker, 2001)'
_computing_data_collection 'APEX2 (Bruker, 2004)'
_computing_data_reduction 'SAINT-Plus (Bruker, 2001)'
_computing_molecular_graphics 'XP (Sheldrick, 1998)'
_computing_publication_material 'XP (Sheldrick, 1998)'
_computing_structure_refinement 'SHELXL-97 (Sheldrick, 2008)'
_computing_structure_solution 'SHELXL-97 (Sheldrick, 2008)'
_diffrn_ambient_temperature 293(2)
_diffrn_measured_fraction_theta_full 0.987
_diffrn_measured_fraction_theta_max 0.987
_diffrn_measurement_device_type 'Bruker APEXII CCD area-detector'
_diffrn_measurement_method '\f and \w scans'
_diffrn_radiation_monochromator graphite
_diffrn_radiation_source 'fine-focus sealed tube'
_diffrn_radiation_type MoK\a
_diffrn_radiation_wavelength 0.71073
_diffrn_reflns_av_R_equivalents 0.0149
_diffrn_reflns_av_sigmaI/netI 0.0324
_diffrn_reflns_limit_h_max 9
_diffrn_reflns_limit_h_min -9
_diffrn_reflns_limit_k_max 10
_diffrn_reflns_limit_k_min -7
_diffrn_reflns_limit_l_max 13
_diffrn_reflns_limit_l_min -13
_diffrn_reflns_number 3706
_diffrn_reflns_theta_full 25.00
_diffrn_reflns_theta_max 25.00
_diffrn_reflns_theta_min 2.39
_exptl_absorpt_coefficient_mu 1.327
_exptl_absorpt_correction_T_max 0.8258
_exptl_absorpt_correction_T_min 0.7158
_exptl_absorpt_correction_type multi-scan
_exptl_absorpt_process_details '(SADABS; Sheldrick, 2003)'
_exptl_crystal_colour red-brown
_exptl_crystal_density_diffrn 1.628
_exptl_crystal_density_method 'not measured'
_exptl_crystal_description block
_exptl_crystal_F_000 380
_exptl_crystal_size_max 0.27
_exptl_crystal_size_mid 0.21
_exptl_crystal_size_min 0.15
_refine_diff_density_max 0.357
_refine_diff_density_min -0.259
_refine_ls_extinction_method none
_refine_ls_goodness_of_fit_ref 1.038
_refine_ls_hydrogen_treatment constr
_refine_ls_matrix_type full
_refine_ls_number_parameters 208
_refine_ls_number_reflns 2610
_refine_ls_number_restraints 0
_refine_ls_restrained_S_all 1.038
_refine_ls_R_factor_all 0.0445
_refine_ls_R_factor_gt 0.0327
_refine_ls_shift/su_max 0.001
_refine_ls_shift/su_mean 0.000
_refine_ls_structure_factor_coef Fsqd
_refine_ls_weighting_details 'calc w=1/[\s^2^(Fo^2^)+(0.0417P)^2^+0.2147P] where P=(Fo^2^+2Fc^2^)/3'
_refine_ls_weighting_scheme calc
_refine_ls_wR_factor_gt 0.0793
_refine_ls_wR_factor_ref 0.0856
_reflns_number_gt 2179
_reflns_number_total 2610
_reflns_threshold_expression I>2\s(I)
_cod_data_source_file hg2552.cif
_cod_data_source_block I
_cod_original_sg_symbol_H-M P-1
_cod_database_code 2223826
_cod_database_fobs_code 2223826

loop_
_symmetry_equiv_pos_as_xyz
'x, y, z'
'-x, -y, -z'

loop_
_atom_site_type_symbol
_atom_site_label
_atom_site_fract_x
_atom_site_fract_y
_atom_site_fract_z
_atom_site_U_iso_or_equiv
_atom_site_adp_type
_atom_site_calc_flag
_atom_site_refinement_flags
_atom_site_occupancy
_atom_site_disorder_assembly
_atom_site_disorder_group
Ni Ni1 0.65546(5) 0.59075(4) 0.61677(3) 0.03862(14) Uani d . 1 . .
O O1 0.6180(3) 0.7356(2) 0.45717(19) 0.0534(5) Uani d . 1 . .
O O2 0.5125(3) 0.7279(2) 0.69276(19) 0.0502(5) Uani d . 1 . .
H H2A 0.4512 0.7909 0.6414 0.060 Uiso d R 1 . .
H H2B 0.5764 0.7774 0.7215 0.060 Uiso d R 1 . .
O O3 1.0146(3) 0.9237(3) 0.7257(3) 0.0827(8) Uani d . 1 . .
O O4 0.7495(3) 0.8666(3) 0.7775(2) 0.0646(6) Uani d . 1 . .
O O5 0.8974(3) 0.7562(3) 0.6573(3) 0.0743(7) Uani d . 1 . .
O O6 0.2993(3) 0.9471(2) 0.5530(2) 0.0651(6) Uani d . 1 . .
H H6B 0.2135 0.9322 0.6016 0.078 Uiso d R 1 . .
H H6A 0.3320 1.0375 0.5370 0.078 Uiso d R 1 . .
N N1 0.7643(3) 0.4328(3) 0.5523(2) 0.0427(6) Uani d . 1 . .
N N2 0.7069(3) 0.4333(3) 0.7799(2) 0.0455(6) Uani d . 1 . .
N N3 0.8871(4) 0.8476(3) 0.7206(2) 0.0550(7) Uani d . 1 . .
C C1 0.7858(4) 0.2991(3) 0.7729(3) 0.0437(7) Uani d . 1 . .
C C2 0.8364(4) 0.1813(4) 0.8778(3) 0.0586(9) Uani d . 1 . .
H H2 0.8902 0.0897 0.8707 0.070 Uiso calc R 1 . .
C C3 0.8059(5) 0.2014(4) 0.9927(3) 0.0642(9) Uani d . 1 . .
H H3 0.8397 0.1239 1.0646 0.077 Uiso calc R 1 . .
C C4 0.7247(5) 0.3378(4) 1.0002(3) 0.0626(9) Uani d . 1 . .
H H4 0.7027 0.3534 1.0771 0.075 Uiso calc R 1 . .
C C5 0.6771(4) 0.4494(4) 0.8938(3) 0.0583(8) Uani d . 1 . .
H H5 0.6215 0.5407 0.8999 0.070 Uiso calc R 1 . .
C C6 0.8153(4) 0.2851(3) 0.6448(3) 0.0511(8) Uani d . 1 . .
H H6C 0.9361 0.2608 0.6296 0.061 Uiso calc R 1 . .
H H6D 0.7483 0.2008 0.6381 0.061 Uiso calc R 1 . .
C C7 0.7468(4) 0.5799(3) 0.3335(3) 0.0461(7) Uani d . 1 . .
C C8 0.6592(4) 0.7162(3) 0.3475(3) 0.0452(7) Uani d . 1 . .
C C9 0.6142(4) 0.8354(4) 0.2387(3) 0.0588(9) Uani d . 1 . .
H H9 0.5550 0.9250 0.2453 0.071 Uiso calc R 1 . .
C C10 0.6560(5) 0.8222(4) 0.1225(3) 0.0629(9) Uani d . 1 . .
H H10 0.6235 0.9025 0.0519 0.075 Uiso calc R 1 . .
C C11 0.7465(5) 0.6902(4) 0.1084(3) 0.0643(9) Uani d . 1 . .
H H11 0.7764 0.6833 0.0293 0.077 Uiso calc R 1 . .
C C12 0.7902(4) 0.5718(4) 0.2126(3) 0.0575(8) Uani d . 1 . .
H H12 0.8500 0.4836 0.2037 0.069 Uiso calc R 1 . .
C C13 0.7934(4) 0.4472(3) 0.4359(3) 0.0457(7) Uani d . 1 . .
H H13 0.8501 0.3636 0.4169 0.055 Uiso calc R 1 . .

loop_
_atom_site_aniso_label
_atom_site_aniso_U_11
_atom_site_aniso_U_22
_atom_site_aniso_U_33
_atom_site_aniso_U_12
_atom_site_aniso_U_13
_atom_site_aniso_U_23
Ni1 0.0453(2) 0.0280(2) 0.0426(2) 0.00371(14) 0.00055(15) -0.01290(15)
O1 0.0696(14) 0.0374(11) 0.0513(13) 0.0101(10) -0.0023(11) -0.0135(10)
O2 0.0555(12) 0.0402(11) 0.0564(13) 0.0045(9) -0.0031(10) -0.0186(10)
O3 0.0580(16) 0.108(2) 0.097(2) -0.0215(15) -0.0002(14) -0.0517(18)
O4 0.0579(14) 0.0783(17) 0.0680(15) -0.0067(12) 0.0113(12) -0.0402(14)
O5 0.0684(16) 0.0642(15) 0.104(2) 0.0061(12) 0.0087(14) -0.0506(16)
O6 0.0666(15) 0.0451(13) 0.0814(17) 0.0045(11) 0.0029(13) -0.0196(12)
N1 0.0493(14) 0.0332(12) 0.0459(14) 0.0027(10) -0.0025(11) -0.0138(11)
N2 0.0533(15) 0.0344(13) 0.0489(15) -0.0009(11) -0.0015(11) -0.0140(11)
N3 0.0629(18) 0.0470(16) 0.0534(17) 0.0057(13) -0.0081(14) -0.0137(13)
C1 0.0502(17) 0.0327(15) 0.0477(17) -0.0004(12) -0.0062(14) -0.0115(13)
C2 0.077(2) 0.0391(17) 0.059(2) 0.0045(16) -0.0157(17) -0.0128(16)
C3 0.089(3) 0.0478(19) 0.052(2) -0.0025(18) -0.0216(18) -0.0066(16)
C4 0.086(3) 0.056(2) 0.0450(19) -0.0036(18) -0.0088(17) -0.0147(17)
C5 0.075(2) 0.0503(19) 0.051(2) 0.0010(16) 0.0011(17) -0.0200(16)
C6 0.065(2) 0.0321(15) 0.0563(19) 0.0097(14) -0.0091(16) -0.0153(14)
C7 0.0525(18) 0.0422(17) 0.0462(17) -0.0014(14) -0.0051(14) -0.0174(14)
C8 0.0491(17) 0.0373(16) 0.0490(18) -0.0039(13) -0.0041(14) -0.0126(14)
C9 0.071(2) 0.0417(18) 0.060(2) -0.0040(16) -0.0066(17) -0.0100(16)
C10 0.082(2) 0.054(2) 0.046(2) -0.0157(18) -0.0108(17) -0.0043(16)
C11 0.082(3) 0.067(2) 0.047(2) -0.0143(19) -0.0020(17) -0.0204(18)
C12 0.064(2) 0.060(2) 0.054(2) -0.0020(16) -0.0017(16) -0.0248(17)
C13 0.0476(17) 0.0392(16) 0.0542(19) 0.0031(13) -0.0008(14) -0.0215(14)

loop_
_atom_type_symbol
_atom_type_description
_atom_type_scat_dispersion_real
_atom_type_scat_dispersion_imag
_atom_type_scat_source
C C 0.0033 0.0016 'International Tables Vol C Tables 4.2.6.8 and 6.1.1.4'
H H 0.0000 0.0000 'International Tables Vol C Tables 4.2.6.8 and 6.1.1.4'
N N 0.0061 0.0033 'International Tables Vol C Tables 4.2.6.8 and 6.1.1.4'
O O 0.0106 0.0060 'International Tables Vol C Tables 4.2.6.8 and 6.1.1.4'
Ni Ni 0.3393 1.1124 'International Tables Vol C Tables 4.2.6.8 and 6.1.1.4'

loop_
_geom_angle_atom_site_label_1
_geom_angle_atom_site_label_2
_geom_angle_atom_site_label_3
_geom_angle_site_symmetry_1
_geom_angle_site_symmetry_3
_geom_angle
_geom_angle_publ_flag
O1 Ni1 N1 . . 94.39(9) ?
O1 Ni1 O2 . . 89.12(8) ?
N1 Ni1 O2 . . 170.48(9) ?
O1 Ni1 N2 . . 176.56(9) ?
N1 Ni1 N2 . . 82.56(10) ?
O2 Ni1 N2 . . 94.14(9) ?
C8 O1 Ni1 . . 127.20(18) ?
Ni1 O2 H2A . . 111.9 ?
Ni1 O2 H2B . . 109.2 ?
H2A O2 H2B . . 109.2 ?
H6B O6 H6A . . 110.5 ?
C13 N1 C6 . . 118.2(2) ?
C13 N1 Ni1 . . 125.4(2) ?
C6 N1 Ni1 . . 116.37(18) ?
C5 N2 C1 . . 117.8(3) ?
C5 N2 Ni1 . . 127.0(2) ?
C1 N2 Ni1 . . 115.2(2) ?
O4 N3 O5 . . 120.7(3) ?
O4 N3 O3 . . 118.9(3) ?
O5 N3 O3 . . 120.4(3) ?
N2 C1 C2 . . 122.1(3) ?
N2 C1 C6 . . 116.1(2) ?
C2 C1 C6 . . 121.8(3) ?
C3 C2 C1 . . 119.0(3) ?
C3 C2 H2 . . 120.5 ?
C1 C2 H2 . . 120.5 ?
C2 C3 C4 . . 119.1(3) ?
C2 C3 H3 . . 120.5 ?
C4 C3 H3 . . 120.5 ?
C5 C4 C3 . . 119.3(3) ?
C5 C4 H4 . . 120.3 ?
C3 C4 H4 . . 120.3 ?
N2 C5 C4 . . 122.8(3) ?
N2 C5 H5 . . 118.6 ?
C4 C5 H5 . . 118.6 ?
N1 C6 C1 . . 109.4(2) ?
N1 C6 H6C . . 109.8 ?
C1 C6 H6C . . 109.8 ?
N1 C6 H6D . . 109.8 ?
C1 C6 H6D . . 109.8 ?
H6C C6 H6D . . 108.2 ?
C12 C7 C8 . . 119.4(3) ?
C12 C7 C13 . . 116.9(3) ?
C8 C7 C13 . . 123.6(3) ?
O1 C8 C9 . . 118.8(3) ?
O1 C8 C7 . . 123.5(3) ?
C9 C8 C7 . . 117.7(3) ?
C10 C9 C8 . . 121.2(3) ?
C10 C9 H9 . . 119.4 ?
C8 C9 H9 . . 119.4 ?
C9 C10 C11 . . 121.2(3) ?
C9 C10 H10 . . 119.4 ?
C11 C10 H10 . . 119.4 ?
C12 C11 C10 . . 118.8(3) ?
C12 C11 H11 . . 120.6 ?
C10 C11 H11 . . 120.6 ?
C11 C12 C7 . . 121.6(3) ?
C11 C12 H12 . . 119.2 ?
C7 C12 H12 . . 119.2 ?
N1 C13 C7 . . 125.9(3) ?
N1 C13 H13 . . 117.1 ?
C7 C13 H13 . . 117.1 ?

loop_
_geom_bond_atom_site_label_1
_geom_bond_atom_site_label_2
_geom_bond_site_symmetry_2
_geom_bond_distance
_geom_bond_publ_flag
Ni1 O1 . 1.891(2) ?
Ni1 N1 . 1.931(2) ?
Ni1 O2 . 1.9777(19) ?
Ni1 N2 . 1.987(2) ?
O1 C8 . 1.324(3) ?
O2 H2A . 0.8290 ?
O2 H2B . 0.8324 ?
O3 N3 . 1.251(3) ?
O4 N3 . 1.243(3) ?
O5 N3 . 1.251(3) ?
O6 H6B . 0.8225 ?
O6 H6A . 0.8261 ?
N1 C13 . 1.287(4) ?
N1 C6 . 1.462(4) ?
N2 C5 . 1.347(4) ?
N2 C1 . 1.350(4) ?
C1 C2 . 1.381(4) ?
C1 C6 . 1.497(4) ?
C2 C3 . 1.374(5) ?
C2 H2 . 0.9300 ?
C3 C4 . 1.377(5) ?
C3 H3 . 0.9300 ?
C4 C5 . 1.359(4) ?
C4 H4 . 0.9300 ?
C5 H5 . 0.9300 ?
C6 H6C . 0.9700 ?
C6 H6D . 0.9700 ?
C7 C12 . 1.411(4) ?
C7 C8 . 1.422(4) ?
C7 C13 . 1.425(4) ?
C8 C9 . 1.402(4) ?
C9 C10 . 1.374(5) ?
C9 H9 . 0.9300 ?
C10 C11 . 1.399(5) ?
C10 H10 . 0.9300 ?
C11 C12 . 1.363(5) ?
C11 H11 . 0.9300 ?
C12 H12 . 0.9300 ?
C13 H13 . 0.9300 ?

loop_
_geom_hbond_atom_site_label_D
_geom_hbond_atom_site_label_H
_geom_hbond_atom_site_label_A
_geom_hbond_site_symmetry_A
_geom_hbond_distance_DH
_geom_hbond_distance_HA
_geom_hbond_distance_DA
_geom_hbond_angle_DHA
O6 H6A O1 2_676 0.83 2.12 2.930(3) 164.7
O6 H6B O3 1_455 0.82 2.00 2.819(3) 171.6
O2 H2B O5 . 0.83 2.57 3.009(3) 114.4
O2 H2B N3 . 0.83 2.53 3.234(4) 142.8
O2 H2B O4 . 0.83 1.85 2.677(3) 170.0
O2 H2A O6 . 0.83 1.86 2.681(3) 168.4
